data_7044451
loop_
_publ_author_name
'Dasgupta, Rajarshi'
'Panda, Atanu'
'Pal, Shiv'
'Veetil Muhasina, Puthan'
'De, Susmita'
'Parameswaran, Pattiyil'
'Khan, Shabana'

_publ_section_title
;
 Catalyst Free Boron Carbon Bond Cleavage and Facile Formation of
 Five-membered PNBCC Heterocycles
;
_journal_name_full 'Dalton Trans.'
_journal_paper_doi 10.1039/C7DT03565A
_journal_year 2017
_chemical_formula_moiety 'C36 H49 B N P'
_chemical_formula_sum 'C36 H49 B N P'
_chemical_formula_weight 537.54
_chemical_name_systematic
;
 ?
;
_chemical_properties_physical ', Moisture-sensitive'
_space_group_crystal_system monoclinic
_space_group_IT_number 14
_space_group_name_Hall '-P 2yn'
_space_group_name_H-M_alt 'P 1 21/n 1'
_symmetry_space_group_name_Hall '-P 2yn'
_symmetry_space_group_name_H-M 'P 1 21/n 1'
_atom_sites_solution_hydrogens geom
_audit_creation_method SHELXL-2013
_audit_update_record
;
2017-04-11 deposited with the CCDC.
2017-10-09 downloaded from the CCDC.
;
_cell_angle_alpha 90
_cell_angle_beta 115.481(11)
_cell_angle_gamma 90
_cell_formula_units_Z 4
_cell_length_a 17.885(9)
_cell_length_b 10.312(5)
_cell_length_c 19.369(10)
_cell_measurement_reflns_used 7920
_cell_measurement_temperature 100(2)
_cell_measurement_theta_max 25.85
_cell_measurement_theta_min 2.293
_cell_volume 3225(3)
_computing_structure_refinement 'SHELXL-2013 (Sheldrick, 2013)'
_diffrn_ambient_temperature 100(2)
_diffrn_measured_fraction_theta_full 0.999
_diffrn_measured_fraction_theta_max 0.986
_diffrn_measurement_device_type 'Bruker SMART X2S benchtop diffractometer'
_diffrn_radiation_type MoK\a
_diffrn_radiation_wavelength 0.71073
_diffrn_reflns_av_R_equivalents 0.0646
_diffrn_reflns_av_unetI/netI 0.0511
_diffrn_reflns_Laue_measured_fraction_full 0.999
_diffrn_reflns_Laue_measured_fraction_max 0.986
_diffrn_reflns_limit_h_max 21
_diffrn_reflns_limit_h_min -21
_diffrn_reflns_limit_k_max 12
_diffrn_reflns_limit_k_min -12
_diffrn_reflns_limit_l_max 22
_diffrn_reflns_limit_l_min -23
_diffrn_reflns_number 27848
_diffrn_reflns_point_group_measured_fraction_full 0.999
_diffrn_reflns_point_group_measured_fraction_max 0.986
_diffrn_reflns_theta_full 25.242
_diffrn_reflns_theta_max 26.078
_diffrn_reflns_theta_min 2.052
_exptl_absorpt_coefficient_mu 0.109
_exptl_absorpt_correction_type multi-scan
_exptl_absorpt_process_details 'Sheldrick, G. M. (2012) SADABS. Bruker AXS Inc., Madison, Wisconsin, USA.'
_exptl_crystal_colour colorless
_exptl_crystal_density_diffrn 1.107
_exptl_crystal_description block
_exptl_crystal_F_000 1168
_exptl_crystal_size_max 0.100
_exptl_crystal_size_mid 0.100
_exptl_crystal_size_min 0.100
_exptl_transmission_factor_max 0.7453
_exptl_transmission_factor_min 0.6300
_refine_diff_density_max 0.251
_refine_diff_density_min -0.294
_refine_diff_density_rms 0.042
_refine_ls_extinction_method none
_refine_ls_goodness_of_fit_ref 1.022
_refine_ls_hydrogen_treatment constr
_refine_ls_matrix_type full
_refine_ls_number_parameters 356
_refine_ls_number_reflns 6302
_refine_ls_number_restraints 0
_refine_ls_restrained_S_all 1.022
_refine_ls_R_factor_all 0.0546
_refine_ls_R_factor_gt 0.0413
_refine_ls_shift/su_max 0.002
_refine_ls_shift/su_mean 0.000
_refine_ls_structure_factor_coef Fsqd
_refine_ls_weighting_details 'w=1/[\s^2^(Fo^2^)+(0.0501P)^2^+0.8495P] where P=(Fo^2^+2Fc^2^)/3'
_refine_ls_weighting_scheme calc
_refine_ls_wR_factor_gt 0.1033
_refine_ls_wR_factor_ref 0.1119
_reflns_Friedel_coverage 0.000
_reflns_number_gt 5072
_reflns_number_total 6302
_reflns_threshold_expression 'I > 2\s(I)'
_cod_data_source_file c7dt03565a2.cif
_cod_data_source_block mo_SK_15_0m
_cod_database_code 7044451
_shelx_space_group_comment
;
The symmetry employed for this shelxl refinement is uniquely defined
by the following loop, which should always be used as a source of
symmetry information in preference to the above space-group names.
They are only intended as comments.
;
_shelx_estimated_absorpt_t_min 0.989
_shelx_estimated_absorpt_t_max 0.989
_shelxl_version_number 2013-4

loop_
_space_group_symop_operation_xyz
'x, y, z'
'-x+1/2, y+1/2, -z+1/2'
'-x, -y, -z'
'x-1/2, -y-1/2, z-1/2'

loop_
_atom_site_label
_atom_site_type_symbol
_atom_site_fract_x
_atom_site_fract_y
_atom_site_fract_z
_atom_site_U_iso_or_equiv
_atom_site_adp_type
_atom_site_occupancy
_atom_site_site_symmetry_order
_atom_site_calc_flag
_atom_site_refinement_flags_posn
_atom_site_refinement_flags_adp
P1 P -0.06904(2) 0.84288(4) 0.75690(2) 0.02178(11) Uani 1 1 d . .
N1 N -0.00147(7) 0.94838(11) 0.73930(6) 0.0184(3) Uani 1 1 d . .
C1 C -0.14422(9) 0.94397(14) 0.77418(9) 0.0254(3) Uani 1 1 d . .
C2 C -0.29119(11) 0.98678(18) 0.73401(12) 0.0424(5) Uani 1 1 d . .
H43 H -0.3461 0.9716 0.7002 0.051 Uiso 1 1 calc R U
C3 C -0.19010(12) 1.09604(17) 0.84435(11) 0.0393(4) Uani 1 1 d . .
H44 H -0.1777 1.1545 0.8843 0.047 Uiso 1 1 calc R U
C4 C 0.27117(10) 0.97154(17) 0.66391(10) 0.0323(4) Uani 1 1 d . .
H35 H 0.3233 1.0087 0.6695 0.039 Uiso 1 1 calc R U
H1 H 0.2604 0.8950 0.6320 0.039 Uiso 1 1 calc R U
C5 C 0.27761(10) 0.93307(18) 0.74300(10) 0.0344(4) Uani 1 1 d . .
H40 H 0.2940 1.0081 0.7765 0.041 Uiso 1 1 calc R U
H34 H 0.3200 0.8671 0.7652 0.041 Uiso 1 1 calc R U
C6 C 0.19441(9) 0.88070(16) 0.73737(9) 0.0288(3) Uani 1 1 d . .
H41 H 0.1998 0.8634 0.7885 0.035 Uiso 1 1 calc R U
H33 H 0.1822 0.7991 0.7097 0.035 Uiso 1 1 calc R U
C7 C 0.12022(9) 0.97573(14) 0.69643(8) 0.0221(3) Uani 1 1 d . .
H42 H 0.1295 1.0533 0.7283 0.027 Uiso 1 1 calc R U
C8 C -0.22750(10) 0.92327(16) 0.72387(10) 0.0332(4) Uani 1 1 d . .
H46 H -0.2407 0.8663 0.6831 0.040 Uiso 1 1 calc R U
C9 C 0.07947(13) 0.63902(18) 0.99275(11) 0.0460(5) Uani 1 1 d . .
H3 H 0.1084 0.5946 1.0384 0.055 Uiso 1 1 calc R U
C10 C 0.11530(11) 0.65875(16) 0.94202(10) 0.0364(4) Uani 1 1 d . .
H49 H 0.1682 0.6273 0.9540 0.044 Uiso 1 1 calc R U
C11 C 0.07194(10) 0.72553(14) 0.87331(9) 0.0271(3) Uani 1 1 d . .
H4 H 0.0960 0.7365 0.8396 0.032 Uiso 1 1 calc R U
C12 C -0.00723(10) 0.77624(14) 0.85447(9) 0.0261(3) Uani 1 1 d . .
C13 C 0.00489(8) 1.08412(13) 0.76413(8) 0.0195(3) Uani 1 1 d . .
C14 C -0.05652(9) 1.17095(14) 0.71543(8) 0.0217(3) Uani 1 1 d . .
C15 C -0.12648(9) 1.13005(15) 0.63830(9) 0.0259(3) Uani 1 1 d . .
H11 H -0.1337 1.0361 0.6402 0.031 Uiso 1 1 calc R U
C16 C -0.10346(11) 1.15745(18) 0.57131(10) 0.0375(4) Uani 1 1 d . .
H5 H -0.0541 1.1104 0.5792 0.056 Uiso 1 1 calc R U
H7 H -0.0940 1.2487 0.5690 0.056 Uiso 1 1 calc R U
H6 H -0.1480 1.1303 0.5241 0.056 Uiso 1 1 calc R U
C17 C -0.21031(10) 1.19427(18) 0.62247(11) 0.0386(4) Uani 1 1 d . .
H8 H -0.2077 1.2851 0.6129 0.058 Uiso 1 1 calc R U
H10 H -0.2219 1.1831 0.6661 0.058 Uiso 1 1 calc R U
H9 H -0.2534 1.1545 0.5786 0.058 Uiso 1 1 calc R U
C18 C -0.05204(10) 1.30063(15) 0.73819(9) 0.0290(4) Uani 1 1 d . .
H21 H -0.0913 1.3593 0.7065 0.035 Uiso 1 1 calc R U
C19 C 0.00975(10) 1.34376(15) 0.80714(10) 0.0319(4) Uani 1 1 d . .
H20 H 0.0109 1.4299 0.8217 0.038 Uiso 1 1 calc R U
C20 C 0.06949(10) 1.25804(15) 0.85390(9) 0.0283(3) Uani 1 1 d . .
H19 H 0.1110 1.2878 0.8997 0.034 Uiso 1 1 calc R U
C21 C 0.06903(9) 1.12736(14) 0.83399(8) 0.0230(3) Uani 1 1 d . .
C22 C 0.13924(10) 1.04089(15) 0.88777(9) 0.0283(3) Uani 1 1 d . .
H12 H 0.1329 0.9557 0.8635 0.034 Uiso 1 1 calc R U
C23 C 0.13555(13) 1.02117(19) 0.96565(10) 0.0448(5) Uani 1 1 d . .
H14 H 0.0837 0.9820 0.9573 0.067 Uiso 1 1 calc R U
H13 H 0.1405 1.1036 0.9903 0.067 Uiso 1 1 calc R U
H15 H 0.1802 0.9657 0.9976 0.067 Uiso 1 1 calc R U
C24 C 0.22487(10) 1.09521(18) 0.90090(10) 0.0374(4) Uani 1 1 d . .
H16 H 0.2367 1.1713 0.9324 0.056 Uiso 1 1 calc R U
H17 H 0.2244 1.1172 0.8526 0.056 Uiso 1 1 calc R U
H18 H 0.2666 1.0308 0.9259 0.056 Uiso 1 1 calc R U
C25 C 0.01280(9) 0.77281(14) 0.64121(8) 0.0234(3) Uani 1 1 d . .
H22 H 0.0493 0.7718 0.6153 0.028 Uiso 1 1 calc R U
C26 C -0.07575(10) 0.78148(15) 0.57497(9) 0.0316(4) Uani 1 1 d . .
H31 H -0.1162 0.7762 0.5958 0.038 Uiso 1 1 calc R U
H32 H -0.0826 0.8646 0.5495 0.038 Uiso 1 1 calc R U
C27 C -0.09162(12) 0.67176(16) 0.51636(9) 0.0389(4) Uani 1 1 d . .
H29 H -0.1483 0.6768 0.4774 0.047 Uiso 1 1 calc R U
H30 H -0.0551 0.6823 0.4915 0.047 Uiso 1 1 calc R U
C28 C -0.07673(11) 0.53888(15) 0.55526(9) 0.0334(4) Uani 1 1 d . .
H28 H -0.0835 0.4718 0.5179 0.040 Uiso 1 1 calc R U
H27 H -0.1175 0.5243 0.5750 0.040 Uiso 1 1 calc R U
C29 C 0.01052(10) 0.52973(15) 0.62103(9) 0.0280(3) Uani 1 1 d . .
H26 H 0.0172 0.4462 0.6460 0.034 Uiso 1 1 calc R U
H25 H 0.0513 0.5359 0.6006 0.034 Uiso 1 1 calc R U
C30 C 0.02560(9) 0.63811(14) 0.67981(8) 0.0243(3) Uani 1 1 d . .
H23 H 0.0817 0.6317 0.7198 0.029 Uiso 1 1 calc R U
H24 H -0.0123 0.6281 0.7032 0.029 Uiso 1 1 calc R U
C31 C 0.20189(10) 1.06969(16) 0.62581(10) 0.0306(4) Uani 1 1 d . .
H37 H 0.1978 1.0908 0.5755 0.037 Uiso 1 1 calc R U
H36 H 0.2151 1.1488 0.6559 0.037 Uiso 1 1 calc R U
C32 C 0.11793(9) 1.01716(16) 0.61800(9) 0.0278(3) Uani 1 1 d . .
H39 H 0.1023 0.9430 0.5839 0.033 Uiso 1 1 calc R U
H38 H 0.0760 1.0835 0.5952 0.033 Uiso 1 1 calc R U
C33 C -0.12616(11) 1.03269(15) 0.83485(9) 0.0307(4) Uani 1 1 d . .
H45 H -0.0714 1.0490 0.8686 0.037 Uiso 1 1 calc R U
C34 C -0.04284(12) 0.75331(17) 0.90616(10) 0.0386(4) Uani 1 1 d . .
H48 H -0.0960 0.7836 0.8943 0.046 Uiso 1 1 calc R U
C35 C 0.00045(14) 0.6861(2) 0.97460(11) 0.0502(5) Uani 1 1 d . .
H47 H -0.0237 0.6729 1.0080 0.060 Uiso 1 1 calc R U
B1 B 0.03997(10) 0.90162(15) 0.69377(9) 0.0201(3) Uani 1 1 d . .
C36 C -0.27244(12) 1.07207(18) 0.79424(12) 0.0442(5) Uani 1 1 d . .
H2 H -0.3148 1.1135 0.8013 0.053 Uiso 1 1 calc R U

loop_
_atom_site_aniso_label
_atom_site_aniso_U_11
_atom_site_aniso_U_22
_atom_site_aniso_U_33
_atom_site_aniso_U_23
_atom_site_aniso_U_13
_atom_site_aniso_U_12
P1 0.02201(19) 0.01923(19) 0.0263(2) -0.00101(15) 0.01253(16) -0.00217(14)
N1 0.0193(6) 0.0163(6) 0.0186(6) -0.0002(5) 0.0073(5) -0.0006(5)
C1 0.0259(7) 0.0244(7) 0.0306(8) 0.0049(6) 0.0166(7) 0.0008(6)
C2 0.0274(9) 0.0429(10) 0.0607(13) 0.0134(9) 0.0227(9) 0.0036(8)
C3 0.0565(11) 0.0311(9) 0.0440(11) 0.0066(8) 0.0348(9) 0.0110(8)
C4 0.0252(8) 0.0376(9) 0.0370(9) -0.0042(8) 0.0163(7) -0.0044(7)
C5 0.0210(7) 0.0432(10) 0.0348(9) 0.0047(8) 0.0081(7) -0.0001(7)
C6 0.0239(7) 0.0342(8) 0.0271(8) 0.0066(7) 0.0101(6) 0.0004(7)
C7 0.0227(7) 0.0223(7) 0.0221(8) -0.0026(6) 0.0102(6) -0.0016(6)
C8 0.0277(8) 0.0304(8) 0.0425(10) 0.0029(8) 0.0162(8) -0.0023(7)
C9 0.0655(13) 0.0393(10) 0.0325(10) 0.0139(8) 0.0206(9) 0.0100(9)
C10 0.0408(9) 0.0308(9) 0.0329(9) 0.0024(7) 0.0113(8) 0.0055(7)
C11 0.0337(8) 0.0236(8) 0.0258(8) -0.0004(6) 0.0146(7) -0.0005(6)
C12 0.0337(8) 0.0189(7) 0.0291(8) 0.0007(6) 0.0166(7) -0.0016(6)
C13 0.0220(7) 0.0183(7) 0.0216(7) -0.0009(6) 0.0125(6) -0.0020(6)
C14 0.0234(7) 0.0213(7) 0.0233(8) 0.0014(6) 0.0127(6) -0.0003(6)
C15 0.0260(8) 0.0221(7) 0.0262(8) 0.0029(6) 0.0081(6) 0.0020(6)
C16 0.0408(10) 0.0409(10) 0.0283(9) 0.0011(8) 0.0126(8) 0.0017(8)
C17 0.0284(8) 0.0420(10) 0.0383(10) 0.0044(8) 0.0075(7) 0.0073(8)
C18 0.0318(8) 0.0216(7) 0.0358(9) 0.0028(7) 0.0164(7) 0.0040(6)
C19 0.0378(9) 0.0205(8) 0.0416(10) -0.0077(7) 0.0209(8) -0.0026(7)
C20 0.0302(8) 0.0278(8) 0.0271(8) -0.0099(7) 0.0126(7) -0.0082(7)
C21 0.0249(7) 0.0242(7) 0.0228(8) -0.0021(6) 0.0131(6) -0.0038(6)
C22 0.0301(8) 0.0267(8) 0.0212(8) -0.0015(6) 0.0044(6) -0.0029(7)
C23 0.0585(12) 0.0433(10) 0.0243(9) 0.0025(8) 0.0100(8) -0.0077(9)
C24 0.0277(8) 0.0382(10) 0.0334(10) -0.0021(8) 0.0009(7) -0.0020(7)
C25 0.0258(7) 0.0224(7) 0.0228(8) -0.0029(6) 0.0113(6) -0.0025(6)
C26 0.0384(9) 0.0228(8) 0.0221(8) 0.0002(6) 0.0020(7) 0.0016(7)
C27 0.0503(10) 0.0276(8) 0.0228(9) -0.0017(7) 0.0007(8) -0.0002(8)
C28 0.0390(9) 0.0226(8) 0.0289(9) -0.0059(7) 0.0054(7) -0.0039(7)
C29 0.0318(8) 0.0209(7) 0.0294(8) -0.0005(6) 0.0114(7) 0.0010(6)
C30 0.0234(7) 0.0244(7) 0.0219(8) -0.0003(6) 0.0069(6) 0.0023(6)
C31 0.0312(8) 0.0324(9) 0.0317(9) 0.0037(7) 0.0167(7) -0.0037(7)
C32 0.0256(8) 0.0324(8) 0.0258(8) 0.0047(7) 0.0115(7) -0.0001(6)
C33 0.0359(9) 0.0292(8) 0.0322(9) 0.0035(7) 0.0196(7) 0.0033(7)
C34 0.0461(10) 0.0373(9) 0.0432(11) 0.0111(8) 0.0294(9) 0.0052(8)
C35 0.0715(14) 0.0504(12) 0.0461(12) 0.0169(10) 0.0418(11) 0.0085(10)
B1 0.0202(8) 0.0197(8) 0.0163(8) 0.0033(6) 0.0041(6) 0.0018(6)
C36 0.0452(11) 0.0377(10) 0.0683(13) 0.0186(10) 0.0420(10) 0.0170(8)

loop_
_atom_type_symbol
_atom_type_description
_atom_type_scat_dispersion_real
_atom_type_scat_dispersion_imag
_atom_type_scat_source
C C 0.0033 0.0016 'International Tables Vol C Tables 4.2.6.8 and 6.1.1.4'
H H 0.0000 0.0000 'International Tables Vol C Tables 4.2.6.8 and 6.1.1.4'
N N 0.0061 0.0033 'International Tables Vol C Tables 4.2.6.8 and 6.1.1.4'
B B 0.0013 0.0007 'International Tables Vol C Tables 4.2.6.8 and 6.1.1.4'
P P 0.1023 0.0942 'International Tables Vol C Tables 4.2.6.8 and 6.1.1.4'

loop_
_geom_angle_atom_site_label_1
_geom_angle_atom_site_label_2
_geom_angle_atom_site_label_3
_geom_angle
N1 P1 C1 107.47(7)
N1 P1 C12 105.47(7)
C1 P1 C12 100.69(8)
B1 N1 C13 121.73(11)
B1 N1 P1 118.81(10)
C13 N1 P1 119.16(9)
C8 C1 C33 118.11(15)
C8 C1 P1 115.33(13)
C33 C1 P1 126.44(12)
C36 C2 C8 119.99(17)
C36 C2 H43 120.0
C8 C2 H43 120.0
C36 C3 C33 120.35(17)
C36 C3 H44 119.8
C33 C3 H44 119.8
C31 C4 C5 110.54(14)
C31 C4 H35 109.5
C5 C4 H35 109.5
C31 C4 H1 109.5
C5 C4 H1 109.5
H35 C4 H1 108.1
C4 C5 C6 111.31(13)
C4 C5 H40 109.4
C6 C5 H40 109.4
C4 C5 H34 109.4
C6 C5 H34 109.4
H40 C5 H34 108.0
C5 C6 C7 113.51(13)
C5 C6 H41 108.9
C7 C6 H41 108.9
C5 C6 H33 108.9
C7 C6 H33 108.9
H41 C6 H33 107.7
C32 C7 C6 109.04(12)
C32 C7 B1 116.71(12)
C6 C7 B1 105.64(12)
C32 C7 H42 108.4
C6 C7 H42 108.4
B1 C7 H42 108.4
C2 C8 C1 121.12(17)
C2 C8 H46 119.4
C1 C8 H46 119.4
C35 C9 C10 119.65(17)
C35 C9 H3 120.2
C10 C9 H3 120.2
C11 C10 C9 120.35(17)
C11 C10 H49 119.8
C9 C10 H49 119.8
C10 C11 C12 121.02(15)
C10 C11 H4 119.5
C12 C11 H4 119.5
C11 C12 C34 117.63(15)
C11 C12 P1 119.59(12)
C34 C12 P1 121.80(13)
C14 C13 C21 120.92(13)
C14 C13 N1 117.12(12)
C21 C13 N1 121.95(12)
C18 C14 C13 118.12(14)
C18 C14 C15 118.70(13)
C13 C14 C15 123.16(13)
C14 C15 C17 112.94(13)
C14 C15 C16 111.46(13)
C17 C15 C16 109.95(13)
C14 C15 H11 107.4
C17 C15 H11 107.4
C16 C15 H11 107.4
C15 C16 H5 109.5
C15 C16 H7 109.5
H5 C16 H7 109.5
C15 C16 H6 109.5
H5 C16 H6 109.5
H7 C16 H6 109.5
C15 C17 H8 109.5
C15 C17 H10 109.5
H8 C17 H10 109.5
C15 C17 H9 109.5
H8 C17 H9 109.5
H10 C17 H9 109.5
C19 C18 C14 121.49(14)
C19 C18 H21 119.3
C14 C18 H21 119.3
C20 C19 C18 119.72(14)
C20 C19 H20 120.1
C18 C19 H20 120.1
C19 C20 C21 121.57(14)
C19 C20 H19 119.2
C21 C20 H19 119.2
C20 C21 C13 118.15(14)
C20 C21 C22 117.93(13)
C13 C21 C22 123.90(13)
C21 C22 C24 111.49(13)
C21 C22 C23 111.93(14)
C24 C22 C23 109.95(13)
C21 C22 H12 107.8
C24 C22 H12 107.8
C23 C22 H12 107.8
C22 C23 H14 109.5
C22 C23 H13 109.5
H14 C23 H13 109.5
C22 C23 H15 109.5
H14 C23 H15 109.5
H13 C23 H15 109.5
C22 C24 H16 109.5
C22 C24 H17 109.5
H16 C24 H17 109.5
C22 C24 H18 109.5
H16 C24 H18 109.5
H17 C24 H18 109.5
C30 C25 C26 109.70(12)
C30 C25 B1 119.45(12)
C26 C25 B1 113.35(12)
C30 C25 H22 104.2
C26 C25 H22 104.2
B1 C25 H22 104.2
C27 C26 C25 111.45(14)
C27 C26 H31 109.3
C25 C26 H31 109.3
C27 C26 H32 109.3
C25 C26 H32 109.3
H31 C26 H32 108.0
C28 C27 C26 110.90(14)
C28 C27 H29 109.5
C26 C27 H29 109.5
C28 C27 H30 109.5
C26 C27 H30 109.5
H29 C27 H30 108.0
C27 C28 C29 111.28(13)
C27 C28 H28 109.4
C29 C28 H28 109.4
C27 C28 H27 109.4
C29 C28 H27 109.4
H28 C28 H27 108.0
C30 C29 C28 111.25(13)
C30 C29 H26 109.4
C28 C29 H26 109.4
C30 C29 H25 109.4
C28 C29 H25 109.4
H26 C29 H25 108.0
C29 C30 C25 110.68(13)
C29 C30 H23 109.5
C25 C30 H23 109.5
C29 C30 H24 109.5
C25 C30 H24 109.5
H23 C30 H24 108.1
C4 C31 C32 111.68(13)
C4 C31 H37 109.3
C32 C31 H37 109.3
C4 C31 H36 109.3
C32 C31 H36 109.3
H37 C31 H36 107.9
C31 C32 C7 112.58(12)
C31 C32 H39 109.1
C7 C32 H39 109.1
C31 C32 H38 109.1
C7 C32 H38 109.1
H39 C32 H38 107.8
C3 C33 C1 120.37(16)
C3 C33 H45 119.8
C1 C33 H45 119.8
C35 C34 C12 121.21(17)
C35 C34 H48 119.4
C12 C34 H48 119.4
C9 C35 C34 120.10(17)
C9 C35 H47 120.0
C34 C35 H47 120.0
N1 B1 C7 120.21(13)
N1 B1 C25 124.07(13)
C7 B1 C25 115.68(13)
C2 C36 C3 120.04(16)
C2 C36 H2 120.0
C3 C36 H2 120.0

loop_
_geom_bond_atom_site_label_1
_geom_bond_atom_site_label_2
_geom_bond_distance
P1 N1 1.7648(13)
P1 C1 1.8423(17)
P1 C12 1.8622(18)
N1 B1 1.457(2)
N1 C13 1.4684(19)
C1 C8 1.402(2)
C1 C33 1.413(2)
C2 C36 1.382(3)
C2 C8 1.399(2)
C2 H43 0.9300
C3 C36 1.394(3)
C3 C33 1.396(2)
C3 H44 0.9300
C4 C31 1.522(2)
C4 C5 1.538(3)
C4 H35 0.9700
C4 H1 0.9700
C5 C6 1.542(2)
C5 H40 0.9700
C5 H34 0.9700
C6 C7 1.563(2)
C6 H41 0.9700
C6 H33 0.9700
C7 C32 1.562(2)
C7 B1 1.607(2)
C7 H42 0.9800
C8 H46 0.9300
C9 C35 1.389(3)
C9 C10 1.400(3)
C9 H3 0.9300
C10 C11 1.400(2)
C10 H49 0.9300
C11 C12 1.402(2)
C11 H4 0.9300
C12 C34 1.419(2)
C13 C14 1.416(2)
C13 C21 1.418(2)
C14 C18 1.399(2)
C14 C15 1.539(2)
C15 C17 1.544(2)
C15 C16 1.547(2)
C15 H11 0.9800
C16 H5 0.9600
C16 H7 0.9600
C16 H6 0.9600
C17 H8 0.9600
C17 H10 0.9600
C17 H9 0.9600
C18 C19 1.390(2)
C18 H21 0.9300
C19 C20 1.382(2)
C19 H20 0.9300
C20 C21 1.401(2)
C20 H19 0.9300
C21 C22 1.527(2)
C22 C24 1.546(2)
C22 C23 1.551(2)
C22 H12 0.9800
C23 H14 0.9600
C23 H13 0.9600
C23 H15 0.9600
C24 H16 0.9600
C24 H17 0.9600
C24 H18 0.9600
C25 C30 1.547(2)
C25 C26 1.554(2)
C25 B1 1.616(2)
C25 H22 0.9800
C26 C27 1.540(2)
C26 H31 0.9700
C26 H32 0.9700
C27 C28 1.531(2)
C27 H29 0.9700
C27 H30 0.9700
C28 C29 1.535(2)
C28 H28 0.9700
C28 H27 0.9700
C29 C30 1.534(2)
C29 H26 0.9700
C29 H25 0.9700
C30 H23 0.9700
C30 H24 0.9700
C31 C32 1.541(2)
C31 H37 0.9700
C31 H36 0.9700
C32 H39 0.9700
C32 H38 0.9700
C33 H45 0.9300
C34 C35 1.398(3)
C34 H48 0.9300
C35 H47 0.9300
C36 H2 0.9300

loop_
_geom_torsion_atom_site_label_1
_geom_torsion_atom_site_label_2
_geom_torsion_atom_site_label_3
_geom_torsion_atom_site_label_4
_geom_torsion
C1 P1 N1 B1 -154.41(11)
C12 P1 N1 B1 98.80(11)
C1 P1 N1 C13 19.45(12)
C12 P1 N1 C13 -87.34(11)
N1 P1 C1 C8 120.86(12)
C12 P1 C1 C8 -129.02(12)
N1 P1 C1 C33 -63.09(15)
C12 P1 C1 C33 47.03(15)
C31 C4 C5 C6 55.96(19)
C4 C5 C6 C7 -54.56(19)
C5 C6 C7 C32 51.76(18)
C5 C6 C7 B1 177.95(13)
C36 C2 C8 C1 0.3(3)
C33 C1 C8 C2 -1.1(2)
P1 C1 C8 C2 175.33(13)
C35 C9 C10 C11 0.0(3)
C9 C10 C11 C12 1.3(3)
C10 C11 C12 C34 -2.2(2)
C10 C11 C12 P1 -171.09(12)
N1 P1 C12 C11 -48.97(14)
C1 P1 C12 C11 -160.64(12)
N1 P1 C12 C34 142.65(13)
C1 P1 C12 C34 30.98(15)
B1 N1 C13 C14 91.29(16)
P1 N1 C13 C14 -82.39(15)
B1 N1 C13 C21 -89.22(17)
P1 N1 C13 C21 97.11(14)
C21 C13 C14 C18 0.1(2)
N1 C13 C14 C18 179.56(13)
C21 C13 C14 C15 178.75(13)
N1 C13 C14 C15 -1.7(2)
C18 C14 C15 C17 -40.39(19)
C13 C14 C15 C17 140.93(15)
C18 C14 C15 C16 83.97(17)
C13 C14 C15 C16 -94.71(17)
C13 C14 C18 C19 -1.1(2)
C15 C14 C18 C19 -179.89(14)
C14 C18 C19 C20 1.5(2)
C18 C19 C20 C21 -0.7(2)
C19 C20 C21 C13 -0.3(2)
C19 C20 C21 C22 177.85(15)
C14 C13 C21 C20 0.7(2)
N1 C13 C21 C20 -178.82(13)
C14 C13 C21 C22 -177.42(14)
N1 C13 C21 C22 3.1(2)
C20 C21 C22 C24 -56.52(19)
C13 C21 C22 C24 121.56(16)
C20 C21 C22 C23 67.11(18)
C13 C21 C22 C23 -114.81(16)
C30 C25 C26 C27 -56.44(18)
B1 C25 C26 C27 167.23(14)
C25 C26 C27 C28 55.9(2)
C26 C27 C28 C29 -55.3(2)
C27 C28 C29 C30 56.41(19)
C28 C29 C30 C25 -57.34(17)
C26 C25 C30 C29 56.88(16)
B1 C25 C30 C29 -169.84(13)
C5 C4 C31 C32 -57.30(18)
C4 C31 C32 C7 56.75(18)
C6 C7 C32 C31 -52.35(17)
B1 C7 C32 C31 -171.88(13)
C36 C3 C33 C1 0.2(2)
C8 C1 C33 C3 0.8(2)
P1 C1 C33 C3 -175.15(12)
C11 C12 C34 C35 2.0(3)
P1 C12 C34 C35 170.55(15)
C10 C9 C35 C34 -0.3(3)
C12 C34 C35 C9 -0.7(3)
C13 N1 B1 C7 24.18(19)
P1 N1 B1 C7 -162.13(10)
C13 N1 B1 C25 -158.42(13)
P1 N1 B1 C25 15.28(18)
C32 C7 B1 N1 -127.05(15)
C6 C7 B1 N1 111.62(15)
C32 C7 B1 C25 55.34(17)
C6 C7 B1 C25 -66.00(16)
C30 C25 B1 N1 -68.64(19)
C26 C25 B1 N1 63.07(19)
C30 C25 B1 C7 108.87(15)
C26 C25 B1 C7 -119.41(15)
C8 C2 C36 C3 0.8(3)
C33 C3 C36 C2 -1.0(3)
